data_1547095
loop_
_publ_author_name
'Sakata, Naoki'
'Sasakura, Kohei'
'Matsushita, Gaku'
'Okamoto, Kazuhiro'
'Ohe, Kouichi'

_publ_section_title
;
 Copper-Catalyzed Regio- and Stereoselective Iodocyanation and Dicyanation
 of Alkynes with Cyanogen Iodide.
;
_journal_issue 13
_journal_name_full 'Organic letters'
_journal_page_first 3422
_journal_page_last 3425
_journal_paper_doi 10.1021/acs.orglett.7b01378
_journal_volume 19
_journal_year 2017
_chemical_formula_moiety 'C14 H10 I N'
_chemical_formula_sum 'C14 H10 I N'
_chemical_formula_weight 319.14
_space_group_crystal_system monoclinic
_space_group_IT_number 14
_space_group_name_Hall '-P 2ybc'
_space_group_name_H-M_alt 'P 1 21/c 1'
_symmetry_space_group_name_Hall '-P 2ybc'
_symmetry_space_group_name_H-M 'P 1 21/c 1'
_atom_sites_solution_hydrogens geom
_atom_sites_solution_primary direct
_atom_sites_solution_secondary difmap
_cell_angle_alpha 90.0000
_cell_angle_beta 94.343(3)
_cell_angle_gamma 90.0000
_cell_formula_units_Z 4
_cell_length_a 10.890(3)
_cell_length_b 12.636(3)
_cell_length_c 8.646(2)
_cell_measurement_reflns_used 3927
_cell_measurement_temperature 143
_cell_measurement_theta_max 27.52
_cell_measurement_theta_min 3.13
_cell_volume 1186.3(5)
_computing_cell_refinement CrystalClear
_computing_data_collection 'CrystalClear (Rigaku/MSC Inc., 2006)'
_computing_data_reduction CrystalClear
_computing_molecular_graphics 'CrystalStructure 4.1'
_computing_publication_material 'CrystalStructure 4.1 (Rigaku, 2014)'
_computing_structure_refinement 'SHELXL97 (Sheldrick, 2008)'
_computing_structure_solution 'SHELXS97 (Sheldrick, 2008)'
_diffrn_ambient_temperature 143
_diffrn_detector_area_resol_mean 7.314
_diffrn_measured_fraction_theta_full 0.965
_diffrn_measured_fraction_theta_max 0.953
_diffrn_measurement_device_type 'Rigaku Saturn70'
_diffrn_measurement_method \w
_diffrn_radiation_type 'Mo K\a'
_diffrn_radiation_wavelength 0.71075
_diffrn_reflns_av_R_equivalents 0.0246
_diffrn_reflns_Laue_measured_fraction_full 0.965
_diffrn_reflns_Laue_measured_fraction_max 0.953
_diffrn_reflns_limit_h_max 14
_diffrn_reflns_limit_h_min -13
_diffrn_reflns_limit_k_max 16
_diffrn_reflns_limit_k_min -14
_diffrn_reflns_limit_l_max 11
_diffrn_reflns_limit_l_min -11
_diffrn_reflns_number 9119
_diffrn_reflns_point_group_measured_fraction_full 0.965
_diffrn_reflns_point_group_measured_fraction_max 0.953
_diffrn_reflns_theta_full 25.242
_diffrn_reflns_theta_max 27.512
_diffrn_reflns_theta_min 3.518
_diffrn_standards_number 0
_exptl_absorpt_coefficient_mu 2.670
_exptl_absorpt_correction_T_max 0.586
_exptl_absorpt_correction_T_min 0.488
_exptl_absorpt_correction_type multi-scan
_exptl_absorpt_process_details 'REQAB (Rigaku, 1998)'
_exptl_crystal_colour colorless
_exptl_crystal_density_diffrn 1.787
_exptl_crystal_density_method 'not measured'
_exptl_crystal_description prism
_exptl_crystal_F_000 616.00
_exptl_crystal_size_max 0.200
_exptl_crystal_size_mid 0.200
_exptl_crystal_size_min 0.200
_refine_diff_density_max 0.74
_refine_diff_density_min -0.44
_refine_ls_extinction_method none
_refine_ls_goodness_of_fit_ref 1.089
_refine_ls_hydrogen_treatment constr
_refine_ls_number_parameters 145
_refine_ls_number_reflns 2606
_refine_ls_number_restraints 0
_refine_ls_R_factor_all 0.0247
_refine_ls_R_factor_gt 0.0209
_refine_ls_shift/su_max 0.000
_refine_ls_structure_factor_coef Fsqd
_refine_ls_weighting_details 'w = 1/[\s^2^(Fo^2^)+(0.0354P)^2^+0.0000P] where P=(Fo^2^+2Fc^2^)/3'
_refine_ls_weighting_scheme calc
_refine_ls_wR_factor_gt 0.0574
_refine_ls_wR_factor_ref 0.0586
_reflns_number_gt 2222
_reflns_number_total 2606
_reflns_threshold_expression F^2^>2.0\s(F^2^)
_cod_data_source_file ol7b01378_si_004.cif
_cod_data_source_block sakata007
_cod_database_code 1547095

loop_
_symmetry_equiv_pos_site_id
_space_group_symop_operation_xyz
1 +X,+Y,+Z
2 -X,1/2+Y,1/2-Z
3 -X,-Y,-Z
4 +X,1/2-Y,1/2+Z

loop_
_atom_site_label
_atom_site_type_symbol
_atom_site_fract_x
_atom_site_fract_y
_atom_site_fract_z
_atom_site_U_iso_or_equiv
_atom_site_adp_type
_atom_site_occupancy
_atom_site_site_symmetry_multiplicity
_atom_site_calc_flag
_atom_site_refinement_flags
I1 I 0.15996(2) 0.46316(2) 0.11759(2) 0.02347(7) Uani 1 4 d .
N1 N 0.1471(2) 0.44578(17) 0.7468(3) 0.0309(5) Uani 1 4 d .
C1 C 0.4486(2) 0.85831(19) 0.5486(3) 0.0270(5) Uani 1 4 d .
C2 C 0.5517(2) 0.8512(2) 0.6476(3) 0.0298(6) Uani 1 4 d .
C3 C 0.5916(2) 0.7514(2) 0.7064(3) 0.0301(6) Uani 1 4 d .
C4 C 0.5279(2) 0.66204(19) 0.6644(3) 0.0237(5) Uani 1 4 d .
C5 C 0.42112(19) 0.66681(18) 0.5604(2) 0.0184(4) Uani 1 4 d .
C6 C 0.3805(2) 0.76724(17) 0.5012(3) 0.0192(4) Uani 1 4 d .
C7 C 0.2746(2) 0.77174(18) 0.3965(3) 0.0231(5) Uani 1 4 d .
C8 C 0.2119(2) 0.68232(18) 0.3510(3) 0.0222(5) Uani 1 4 d .
C9 C 0.2505(2) 0.58210(18) 0.4102(3) 0.0187(4) Uani 1 4 d .
C10 C 0.3525(2) 0.57556(18) 0.5126(3) 0.0186(4) Uani 1 4 d .
C11 C 0.1804(2) 0.48549(18) 0.3579(3) 0.0198(5) Uani 1 4 d .
C12 C 0.1310(2) 0.41572(18) 0.4521(3) 0.0209(5) Uani 1 4 d .
C13 C 0.1420(2) 0.43552(19) 0.6242(3) 0.0204(5) Uani 1 4 d .
C14 C 0.0606(3) 0.3170(2) 0.4028(3) 0.0302(5) Uani 1 4 d .
H1 H 0.42198 0.92574 0.51083 0.0324 Uiso 1 4 calc R
H2 H 0.59687 0.91326 0.67715 0.0358 Uiso 1 4 calc R
H3 H 0.6634 0.74677 0.77569 0.0362 Uiso 1 4 calc R
H4 H 0.5554 0.59563 0.70525 0.0285 Uiso 1 4 calc R
H7 H 0.24651 0.83837 0.35713 0.0278 Uiso 1 4 calc R
H8 H 0.14179 0.68718 0.27893 0.0266 Uiso 1 4 calc R
H10 H 0.37783 0.50835 0.55252 0.0223 Uiso 1 4 calc R
H14A H 0.03476 0.28027 0.49473 0.0362 Uiso 1 4 calc R
H14B H -0.01221 0.33636 0.33513 0.0362 Uiso 1 4 calc R
H14C H 0.11351 0.27027 0.34647 0.0362 Uiso 1 4 calc R

loop_
_atom_site_aniso_label
_atom_site_aniso_U_11
_atom_site_aniso_U_22
_atom_site_aniso_U_33
_atom_site_aniso_U_12
_atom_site_aniso_U_13
_atom_site_aniso_U_23
I1 0.02533(11) 0.03035(11) 0.01423(9) -0.00099(6) -0.00172(6) -0.00138(6)
N1 0.0276(12) 0.0379(13) 0.0277(12) 0.0034(9) 0.0048(10) 0.0083(10)
C1 0.0276(12) 0.0229(12) 0.0311(13) -0.0024(10) 0.0066(10) -0.0012(10)
C2 0.0283(13) 0.0287(13) 0.0328(13) -0.0070(10) 0.0049(11) -0.0094(11)
C3 0.0217(12) 0.0384(14) 0.0297(13) 0.0013(11) -0.0020(10) -0.0090(11)
C4 0.0218(11) 0.0262(12) 0.0236(12) 0.0040(10) 0.0039(10) -0.0019(10)
C5 0.0171(11) 0.0230(11) 0.0159(10) 0.0027(9) 0.0061(9) -0.0011(9)
C6 0.0216(11) 0.0187(10) 0.0185(10) -0.0006(9) 0.0089(9) -0.0002(8)
C7 0.0272(12) 0.0202(11) 0.0224(11) 0.0042(10) 0.0041(10) 0.0041(9)
C8 0.0199(11) 0.0235(11) 0.0226(11) 0.0026(9) -0.0017(9) 0.0025(9)
C9 0.0173(11) 0.0202(11) 0.0189(10) -0.0016(9) 0.0039(9) -0.0011(8)
C10 0.0206(11) 0.0171(10) 0.0185(10) 0.0028(9) 0.0040(9) 0.0017(8)
C11 0.0184(11) 0.0242(12) 0.0163(10) 0.0032(9) -0.0019(9) -0.0018(9)
C12 0.0200(11) 0.0213(12) 0.0215(11) 0.0033(9) 0.0007(9) -0.0007(9)
C13 0.0133(11) 0.0129(10) 0.0347(15) 0.0005(8) 0.0008(10) 0.0012(9)
C14 0.0340(14) 0.0256(13) 0.0314(13) -0.0091(11) 0.0060(11) -0.0005(10)

loop_
_atom_type_symbol
_atom_type_description
_atom_type_scat_dispersion_real
_atom_type_scat_dispersion_imag
_atom_type_scat_source
C C 0.0033 0.0016
;
International Tables for Crystallography
(Vol. C, Tables 4.2.6.8 and 6.1.1.4)
;
H H 0.0000 0.0000
;
International Tables for Crystallography
(Vol. C, Table 6.1.1.4)
;
I I -0.4742 1.8119
;
International Tables for Crystallography
(Vol. C, Tables 4.2.6.8 and 6.1.1.4)
;
N N 0.0061 0.0033
;
International Tables for Crystallography
(Vol. C, Tables 4.2.6.8 and 6.1.1.4)
;

loop_
_geom_angle_atom_site_label_1
_geom_angle_atom_site_label_2
_geom_angle_atom_site_label_3
_geom_angle
_geom_angle_publ_flag
C2 C1 C6 121.2(2) yes
C1 C2 C3 120.0(2) yes
C2 C3 C4 120.5(2) yes
C3 C4 C5 120.8(2) yes
C4 C5 C6 118.9(2) yes
C4 C5 C10 122.7(2) yes
C6 C5 C10 118.46(19) yes
C1 C6 C5 118.6(2) yes
C1 C6 C7 122.6(2) yes
C5 C6 C7 118.80(19) yes
C6 C7 C8 121.2(2) yes
C7 C8 C9 120.5(2) yes
C8 C9 C10 119.4(2) yes
C8 C9 C11 119.38(19) yes
C10 C9 C11 121.2(2) yes
C5 C10 C9 121.5(2) yes
I1 C11 C9 115.15(15) yes
I1 C11 C12 119.86(17) yes
C9 C11 C12 125.0(2) yes
C11 C12 C13 119.1(2) yes
C11 C12 C14 126.2(2) yes
C13 C12 C14 114.7(2) yes
N1 C13 C12 176.9(3) yes
C2 C1 H1 119.381 no
C6 C1 H1 119.391 no
C1 C2 H2 120.005 no
C3 C2 H2 120.004 no
C2 C3 H3 119.756 no
C4 C3 H3 119.762 no
C3 C4 H4 119.605 no
C5 C4 H4 119.601 no
C6 C7 H7 119.370 no
C8 C7 H7 119.381 no
C7 C8 H8 119.737 no
C9 C8 H8 119.731 no
C5 C10 H10 119.231 no
C9 C10 H10 119.232 no
C12 C14 H14A 109.474 no
C12 C14 H14B 109.474 no
C12 C14 H14C 109.472 no
H14A C14 H14B 109.468 no
H14A C14 H14C 109.465 no
H14B C14 H14C 109.474 no

loop_
_geom_bond_atom_site_label_1
_geom_bond_atom_site_label_2
_geom_bond_distance
_geom_bond_publ_flag
I1 C11 2.091(2) yes
N1 C13 1.066(3) yes
C1 C2 1.362(3) yes
C1 C6 1.413(3) yes
C2 C3 1.416(4) yes
C3 C4 1.360(3) yes
C4 C5 1.417(3) yes
C5 C6 1.426(3) yes
C5 C10 1.419(3) yes
C6 C7 1.412(3) yes
C7 C8 1.363(3) yes
C8 C9 1.418(3) yes
C9 C10 1.369(3) yes
C9 C11 1.492(3) yes
C11 C12 1.340(3) yes
C12 C13 1.504(3) yes
C12 C14 1.509(3) yes
C1 H1 0.950 no
C2 H2 0.950 no
C3 H3 0.950 no
C4 H4 0.950 no
C7 H7 0.950 no
C8 H8 0.950 no
C10 H10 0.950 no
C14 H14A 0.980 no
C14 H14B 0.980 no
C14 H14C 0.980 no

loop_
_geom_contact_atom_site_label_1
_geom_contact_atom_site_label_2
_geom_contact_distance
_geom_contact_publ_flag
_geom_contact_site_symmetry_2
I1 C8 3.448(2) no .
I1 C14 3.326(3) no .
N1 C10 3.533(3) no .
N1 C11 3.446(3) no .
N1 C14 3.458(3) no .
C1 C4 2.787(3) no .
C2 C5 2.804(3) no .
C3 C6 2.803(3) no .
C5 C8 2.808(3) no .
C6 C9 2.816(3) no .
C7 C10 2.782(3) no .
C9 C13 2.929(3) no .
C10 C12 3.159(3) no .
C10 C13 3.106(3) no .
I1 N1 3.206(2) no 1_554
N1 I1 3.206(2) no 1_556
N1 C2 3.545(3) no 2_646
C1 C4 3.505(4) no 4_564
C2 N1 3.545(3) no 2_656
C3 C6 3.568(4) no 4_565
C4 C1 3.505(4) no 4_565
C4 C6 3.545(3) no 4_565
C5 C7 3.507(3) no 4_565
C6 C3 3.568(4) no 4_564
C6 C4 3.545(3) no 4_564
C7 C5 3.507(3) no 4_564
C12 C13 3.537(3) no 3_566
C13 C12 3.537(3) no 3_566
I1 H8 3.1686 no .
I1 H14B 3.1866 no .
I1 H14C 3.2038 no .
N1 H10 3.2250 no .
N1 H14A 3.1964 no .
C1 H3 3.2582 no .
C1 H7 2.6640 no .
C2 H4 3.2678 no .
C3 H1 3.2640 no .
C4 H2 3.2620 no .
C4 H10 2.6720 no .
C5 H1 3.2999 no .
C5 H3 3.2718 no .
C5 H7 3.3010 no .
C6 H2 3.2753 no .
C6 H4 3.3065 no .
C6 H8 3.2738 no .
C6 H10 3.3017 no .
C7 H1 2.6646 no .
C8 H10 3.2646 no .
C9 H7 3.2704 no .
C10 H4 2.6770 no .
C10 H8 3.2605 no .
C11 H8 2.6634 no .
C11 H10 2.6444 no .
C11 H14A 3.3050 no .
C11 H14B 2.8151 no .
C11 H14C 2.8151 no .
C12 H10 2.9992 no .
C13 H10 2.8400 no .
C13 H14A 2.5035 no .
C13 H14B 3.1623 no .
C13 H14C 3.1793 no .
H1 H2 2.3033 no .
H1 H7 2.5003 no .
H2 H3 2.3629 no .
H3 H4 2.3007 no .
H4 H10 2.5125 no .
H7 H8 2.3002 no .
I1 H1 3.3711 no 4_564
I1 H3 3.3645 no 3_666
I1 H4 3.4333 no 3_666
I1 H7 3.5454 no 4_564
I1 H14A 3.4971 no 4_554
N1 H2 2.8457 no 2_646
N1 H3 3.2683 no 2_646
N1 H7 3.0602 no 4_565
N1 H8 3.5586 no 3_566
N1 H14B 3.1750 no 3_566
N1 H14C 2.8943 no 4_555
C1 H1 3.1316 no 3_676
C1 H2 3.4988 no 3_676
C1 H4 3.3210 no 4_564
C2 H1 3.1559 no 3_676
C2 H4 3.5696 no 2_656
C2 H10 3.3093 no 2_656
C3 H14C 3.2890 no 3_666
C4 H1 3.4725 no 4_565
C4 H7 3.5979 no 4_565
C4 H10 3.0816 no 3_666
C5 H7 3.3080 no 4_565
C5 H10 3.3119 no 3_666
C7 H14B 3.4606 no 2_555
C8 H14A 3.1244 no 3_566
C8 H14B 3.2522 no 2_555
C9 H4 3.2907 no 3_666
C10 H2 3.3886 no 2_646
C10 H4 3.0852 no 3_666
C10 H7 3.4510 no 4_565
C10 H10 3.2122 no 3_666
C11 H4 3.1413 no 3_666
C13 H2 3.2211 no 2_646
C13 H3 3.2635 no 2_646
C13 H14B 3.2415 no 3_566
C13 H14C 3.2623 no 4_555
C14 H3 3.5731 no 3_666
C14 H8 3.0811 no 2_545
H1 I1 3.3711 no 4_565
H1 C1 3.1316 no 3_676
H1 C2 3.1559 no 3_676
H1 C4 3.4725 no 4_564
H1 H1 2.5482 no 3_676
H1 H2 2.6023 no 3_676
H1 H4 3.2562 no 2_656
H1 H4 3.1217 no 4_564
H2 N1 2.8457 no 2_656
H2 C1 3.4988 no 3_676
H2 C10 3.3886 no 2_656
H2 C13 3.2211 no 2_656
H2 H1 2.6023 no 3_676
H2 H4 3.0577 no 2_656
H2 H7 3.5949 no 3_676
H2 H10 2.6238 no 2_656
H3 I1 3.3645 no 3_666
H3 N1 3.2683 no 2_656
H3 C13 3.2635 no 2_656
H3 C14 3.5731 no 3_666
H3 H14C 2.7300 no 3_666
H4 I1 3.4333 no 3_666
H4 C1 3.3210 no 4_565
H4 C2 3.5696 no 2_646
H4 C9 3.2907 no 3_666
H4 C10 3.0852 no 3_666
H4 C11 3.1413 no 3_666
H4 H1 3.2562 no 2_646
H4 H1 3.1217 no 4_565
H4 H2 3.0577 no 2_646
H4 H10 2.7326 no 3_666
H7 I1 3.5454 no 4_565
H7 N1 3.0602 no 4_564
H7 C4 3.5979 no 4_564
H7 C5 3.3080 no 4_564
H7 C10 3.4510 no 4_564
H7 H2 3.5949 no 3_676
H7 H14B 2.9380 no 2_555
H8 N1 3.5586 no 3_566
H8 C14 3.0811 no 2_555
H8 H14A 3.1606 no 2_555
H8 H14A 2.8749 no 3_566
H8 H14B 2.5113 no 2_555
H8 H14C 3.0905 no 2_555
H10 C2 3.3093 no 2_646
H10 C4 3.0816 no 3_666
H10 C5 3.3119 no 3_666
H10 C10 3.2122 no 3_666
H10 H2 2.6238 no 2_646
H10 H4 2.7326 no 3_666
H10 H10 2.8837 no 3_666
H14A I1 3.4971 no 4_555
H14A C8 3.1244 no 3_566
H14A H8 3.1606 no 2_545
H14A H8 2.8749 no 3_566
H14A H14B 3.3649 no 4_555
H14A H14C 3.1617 no 4_555
H14B N1 3.1750 no 3_566
H14B C7 3.4606 no 2_545
H14B C8 3.2522 no 2_545
H14B C13 3.2415 no 3_566
H14B H7 2.9380 no 2_545
H14B H8 2.5113 no 2_545
H14B H14A 3.3649 no 4_554
H14C N1 2.8943 no 4_554
H14C C3 3.2890 no 3_666
H14C C13 3.2623 no 4_554
H14C H3 2.7300 no 3_666
H14C H8 3.0905 no 2_545
H14C H14A 3.1617 no 4_554

loop_
_geom_torsion_atom_site_label_1
_geom_torsion_atom_site_label_2
_geom_torsion_atom_site_label_3
_geom_torsion_atom_site_label_4
_geom_torsion
_geom_torsion_publ_flag
C2 C1 C6 C5 0.6(4) no
C2 C1 C6 C7 -178.8(2) no
C6 C1 C2 C3 -0.8(4) no
C1 C2 C3 C4 0.3(4) no
C2 C3 C4 C5 0.4(4) no
C3 C4 C5 C6 -0.6(3) no
C3 C4 C5 C10 179.5(2) no
C4 C5 C6 C1 0.1(3) no
C4 C5 C6 C7 179.47(18) no
C4 C5 C10 C9 -179.07(19) no
C6 C5 C10 C9 1.0(3) no
C10 C5 C6 C1 179.96(18) no
C10 C5 C6 C7 -0.6(3) no
C1 C6 C7 C8 178.9(2) no
C5 C6 C7 C8 -0.4(3) no
C6 C7 C8 C9 1.2(3) no
C7 C8 C9 C10 -0.8(3) no
C7 C8 C9 C11 -179.80(19) no
C8 C9 C10 C5 -0.4(3) no
C8 C9 C11 I1 55.0(3) no
C8 C9 C11 C12 -124.5(2) no
C10 C9 C11 I1 -124.1(2) no
C10 C9 C11 C12 56.5(3) no
C11 C9 C10 C5 178.66(18) no
I1 C11 C12 C13 -177.45(12) no
I1 C11 C12 C14 1.1(3) no
C9 C11 C12 C13 2.0(3) no
C9 C11 C12 C14 -179.48(18) no
